data_4026287
loop_
_publ_author_name
'Punidha Sokkalingam'
'Chang-Hee Lee'

_publ_section_title
;
 Highly Sensitive Fluorescence "Turn-On" Indicator for Fluoride Anion with
 Remarkable Selectivity in Organic and Aqueous Media
;
_journal_name_full 'Journal of Organic Chemistry'
_journal_page_first 3820
_journal_page_last 3828
_journal_paper_doi 10.1021/jo200138t
_journal_volume 76
_journal_year 2011
_chemical_formula_sum 'C26 H40 F3 N O3'
_chemical_formula_weight 471.59
_chemical_name_systematic
; 
 ? 
;
_space_group_IT_number 2
_symmetry_cell_setting triclinic
_symmetry_space_group_name_Hall '-P 1'
_symmetry_space_group_name_H-M 'P -1'
_atom_sites_solution_hydrogens geom
_atom_sites_solution_primary direct
_atom_sites_solution_secondary difmap
_audit_creation_method SHELXL-97
_cell_angle_alpha 82.894(3)
_cell_angle_beta 70.861(3)
_cell_angle_gamma 86.657(3)
_cell_formula_units_Z 2
_cell_length_a 10.4022(15)
_cell_length_b 11.7258(17)
_cell_length_c 11.7923(17)
_cell_measurement_reflns_used 693
_cell_measurement_temperature 293(2)
_cell_measurement_theta_max 17.67
_cell_measurement_theta_min 2.39
_cell_volume 1348.2(3)
_computing_cell_refinement 'Bruker SMART'
_computing_data_collection 'Bruker SMART'
_computing_data_reduction 'Bruker SAINT'
_computing_molecular_graphics 'Bruker SHELXTL'
_computing_publication_material 'Bruker SHELXTL'
_computing_structure_refinement 'SHELXL-97 (Sheldrick, 1997)'
_computing_structure_solution 'SHELXS-97 (Sheldrick, 1990)'
_diffrn_ambient_temperature 293(2)
_diffrn_measured_fraction_theta_full 0.975
_diffrn_measured_fraction_theta_max 0.975
_diffrn_measurement_device_type 'CCD area detector'
_diffrn_measurement_method 'phi and omega scans'
_diffrn_radiation_monochromator graphite
_diffrn_radiation_source 'fine-focus sealed tube'
_diffrn_radiation_type MoK\a
_diffrn_radiation_wavelength 0.71073
_diffrn_reflns_av_R_equivalents 0.0338
_diffrn_reflns_av_sigmaI/netI 0.1001
_diffrn_reflns_limit_h_max 12
_diffrn_reflns_limit_h_min -12
_diffrn_reflns_limit_k_max 14
_diffrn_reflns_limit_k_min -12
_diffrn_reflns_limit_l_max 13
_diffrn_reflns_limit_l_min -14
_diffrn_reflns_number 7508
_diffrn_reflns_theta_full 26.00
_diffrn_reflns_theta_max 26.00
_diffrn_reflns_theta_min 2.07
_exptl_absorpt_coefficient_mu 0.088
_exptl_absorpt_correction_T_max 0.993
_exptl_absorpt_correction_T_min 0.984
_exptl_absorpt_correction_type multi-scan
_exptl_absorpt_process_details '(SADABS; Bruker, 1997)'
_exptl_crystal_colour 'pale yellow'
_exptl_crystal_density_diffrn 1.162
_exptl_crystal_description block
_exptl_crystal_F_000 508
_exptl_crystal_size_max 0.20
_exptl_crystal_size_mid 0.15
_exptl_crystal_size_min 0.08
_refine_diff_density_max 0.289
_refine_diff_density_min -0.248
_refine_diff_density_rms 0.037
_refine_ls_extinction_method none
_refine_ls_goodness_of_fit_ref 0.842
_refine_ls_hydrogen_treatment constr
_refine_ls_matrix_type full
_refine_ls_number_parameters 302
_refine_ls_number_reflns 5161
_refine_ls_number_restraints 6
_refine_ls_restrained_S_all 0.851
_refine_ls_R_factor_all 0.1602
_refine_ls_R_factor_gt 0.0581
_refine_ls_shift/su_max 0.000
_refine_ls_shift/su_mean 0.000
_refine_ls_structure_factor_coef Fsqd
_refine_ls_weighting_details 'calc w=1/[\s^2^(Fo^2^)+(0.0932P)^2^+0.0000P] where P=(Fo^2^+2Fc^2^)/3'
_refine_ls_weighting_scheme calc
_refine_ls_wR_factor_gt 0.1504
_refine_ls_wR_factor_ref 0.1870
_reflns_number_gt 1968
_reflns_number_total 5161
_reflns_threshold_expression >2sigma(I)
_cod_data_source_file jo200138t_si_001.cif
_cod_data_source_block ym412sadp-1
_cod_database_code 4026287

loop_
_symmetry_equiv_pos_as_xyz
'x, y, z'
'-x, -y, -z'

loop_
_atom_site_label
_atom_site_type_symbol
_atom_site_fract_x
_atom_site_fract_y
_atom_site_fract_z
_atom_site_U_iso_or_equiv
_atom_site_adp_type
_atom_site_occupancy
_atom_site_symmetry_multiplicity
_atom_site_calc_flag
_atom_site_refinement_flags
O1 O 0.15486(19) 0.68297(16) 0.09464(19) 0.0690(6) Uani 1 1 d .
O2 O 0.0450(2) 0.70367(19) -0.0369(2) 0.0838(7) Uani 1 1 d .
O3 O 0.3857(3) 0.6091(3) 0.3793(2) 0.1170(10) Uani 1 1 d .
C1 C 0.1095(3) 0.7515(3) 0.0119(3) 0.0661(8) Uani 1 1 d .
C2 C 0.1435(3) 0.8687(3) -0.0076(3) 0.0683(8) Uani 1 1 d .
H2 H 0.1165 0.9176 -0.0643 0.082 Uiso 1 1 calc R
C3 C 0.2147(3) 0.9112(3) 0.0548(3) 0.0645(8) Uani 1 1 d .
C4 C 0.2576(3) 0.8424(3) 0.1418(3) 0.0641(8) Uani 1 1 d .
C5 C 0.3308(3) 0.8763(3) 0.2137(3) 0.0885(11) Uani 1 1 d .
H5 H 0.3528 0.9532 0.2065 0.106 Uiso 1 1 calc R
C6 C 0.3698(4) 0.7995(5) 0.2933(4) 0.0990(13) Uani 1 1 d .
H6 H 0.4167 0.8264 0.3392 0.119 Uiso 1 1 calc R
C7 C 0.3423(3) 0.6802(4) 0.3094(3) 0.0866(11) Uani 1 1 d .
C8 C 0.2647(3) 0.6468(3) 0.2399(3) 0.0767(9) Uani 1 1 d .
H8 H 0.2394 0.5706 0.2486 0.092 Uiso 1 1 calc R
C9 C 0.2273(3) 0.7251(3) 0.1610(3) 0.0620(8) Uani 1 1 d .
C10 C 0.2455(4) 1.0370(3) 0.0297(4) 0.0899(11) Uani 1 1 d .
F1 F 0.1885(3) 1.09275(19) 0.1248(3) 0.1408(10) Uani 1 1 d .
F2 F 0.3759(2) 1.05670(19) -0.0052(2) 0.1331(9) Uani 1 1 d .
F3 F 0.2011(2) 1.09153(18) -0.0566(2) 0.1314(9) Uani 1 1 d .
N1 N 0.2352(2) 0.4928(2) 0.72639(19) 0.0591(6) Uani 1 1 d .
C11 C 0.2190(3) 0.4616(3) 0.8595(2) 0.0620(8) Uani 1 1 d .
H11A H 0.1963 0.5312 0.8991 0.074 Uiso 1 1 calc R
H11B H 0.1424 0.4106 0.8949 0.074 Uiso 1 1 calc R
C12 C 0.3409(3) 0.4047(3) 0.8871(2) 0.0672(8) Uani 1 1 d .
H12A H 0.4196 0.4532 0.8513 0.081 Uiso 1 1 calc R
H12B H 0.3616 0.3317 0.8537 0.081 Uiso 1 1 calc R
C13 C 0.3079(3) 0.3857(3) 1.0237(3) 0.0764(9) Uani 1 1 d .
H13A H 0.2312 0.3348 1.0578 0.092 Uiso 1 1 calc R
H13B H 0.2812 0.4587 1.0563 0.092 Uiso 1 1 calc R
C14 C 0.4270(4) 0.3342(3) 1.0624(3) 0.0938(11) Uani 1 1 d .
H14A H 0.4539 0.2618 1.0307 0.141 Uiso 1 1 calc R
H14B H 0.4000 0.3228 1.1489 0.141 Uiso 1 1 calc R
H14C H 0.5022 0.3857 1.0318 0.141 Uiso 1 1 calc R
C21 C 0.3527(3) 0.5742(3) 0.6646(2) 0.0642(8) Uani 1 1 d .
H21A H 0.4363 0.5346 0.6672 0.077 Uiso 1 1 calc R
H21B H 0.3591 0.5909 0.5802 0.077 Uiso 1 1 calc R
C22 C 0.3445(3) 0.6873(3) 0.7165(3) 0.0739(9) Uani 1 1 d .
H22A H 0.2602 0.7277 0.7169 0.089 Uiso 1 1 calc R
H22B H 0.3450 0.6730 0.7991 0.089 Uiso 1 1 calc R
C23 C 0.4642(3) 0.7605(3) 0.6414(3) 0.0902(11) Uani 1 1 d .
H23A H 0.5474 0.7192 0.6425 0.108 Uiso 1 1 calc R
H23B H 0.4644 0.7711 0.5584 0.108 Uiso 1 1 calc R
C24 C 0.4652(4) 0.8770(3) 0.6826(4) 0.1243(15) Uani 1 1 d .
H24A H 0.3875 0.9215 0.6749 0.186 Uiso 1 1 calc R
H24B H 0.5469 0.9159 0.6335 0.186 Uiso 1 1 calc R
H24C H 0.4621 0.8679 0.7655 0.186 Uiso 1 1 calc R
C31 C 0.1002(3) 0.5480(3) 0.7239(3) 0.0658(8) Uani 1 1 d .
H31A H 0.0285 0.4941 0.7671 0.079 Uiso 1 1 calc R
H31B H 0.0840 0.6151 0.7676 0.079 Uiso 1 1 calc R
C32 C 0.0885(3) 0.5846(3) 0.5995(3) 0.0877(11) Uani 1 1 d .
H32A H 0.1694 0.6259 0.5495 0.105 Uiso 1 1 calc R
H32B H 0.0831 0.5169 0.5618 0.105 Uiso 1 1 calc R
C33 C -0.0356(4) 0.6604(3) 0.6066(4) 0.1053(13) Uani 1 1 d .
H33A H -0.0518 0.6656 0.5297 0.126 Uiso 1 1 calc R
H33B H -0.1135 0.6237 0.6674 0.126 Uiso 1 1 calc R
C34 C -0.0275(5) 0.7766(5) 0.6353(5) 0.1512(18) Uani 1 1 d U
H34A H -0.0307 0.7738 0.7179 0.227 Uiso 1 1 calc R
H34B H -0.1028 0.8222 0.6237 0.227 Uiso 1 1 calc R
H34C H 0.0563 0.8102 0.5832 0.227 Uiso 1 1 calc R
C41 C 0.2699(3) 0.3885(3) 0.6574(3) 0.0644(8) Uani 1 1 d .
H41A H 0.3574 0.3576 0.6604 0.077 Uiso 1 1 calc R
H41B H 0.2798 0.4133 0.5734 0.077 Uiso 1 1 calc R
C42 C 0.1679(3) 0.2924(3) 0.7018(3) 0.0718(9) Uani 1 1 d .
H42A H 0.0810 0.3204 0.6946 0.086 Uiso 1 1 calc R
H42B H 0.1548 0.2677 0.7864 0.086 Uiso 1 1 calc R
C43 C 0.2173(3) 0.1909(3) 0.6289(3) 0.0798(10) Uani 1 1 d .
H43A H 0.3015 0.1605 0.6402 0.096 Uiso 1 1 calc R
H43B H 0.2364 0.2173 0.5438 0.096 Uiso 1 1 calc R
C44 C 0.1136(4) 0.0948(3) 0.6649(4) 0.1043(12) Uani 1 1 d .
H44A H 0.0959 0.0670 0.7486 0.156 Uiso 1 1 calc R
H44B H 0.1493 0.0331 0.6164 0.156 Uiso 1 1 calc R
H44C H 0.0305 0.1240 0.6525 0.156 Uiso 1 1 calc R

loop_
_atom_site_aniso_label
_atom_site_aniso_U_11
_atom_site_aniso_U_22
_atom_site_aniso_U_33
_atom_site_aniso_U_23
_atom_site_aniso_U_13
_atom_site_aniso_U_12
O1 0.0695(13) 0.0636(13) 0.0748(14) -0.0010(11) -0.0265(12) -0.0040(11)
O2 0.0818(15) 0.0935(17) 0.0856(17) -0.0207(13) -0.0349(13) -0.0086(13)
O3 0.0954(18) 0.177(3) 0.0651(16) 0.0208(17) -0.0254(14) 0.0293(18)
C1 0.0621(19) 0.072(2) 0.063(2) -0.0104(18) -0.0173(17) 0.0040(18)
C2 0.066(2) 0.069(2) 0.068(2) 0.0011(17) -0.0214(17) 0.0008(17)
C3 0.0579(18) 0.057(2) 0.074(2) -0.0013(17) -0.0181(17) -0.0011(16)
C4 0.0583(19) 0.067(2) 0.064(2) -0.0079(17) -0.0154(16) -0.0016(17)
C5 0.083(2) 0.101(3) 0.091(3) -0.018(2) -0.035(2) -0.008(2)
C6 0.083(3) 0.145(4) 0.083(3) -0.026(3) -0.042(2) 0.005(3)
C7 0.067(2) 0.124(4) 0.058(2) -0.001(2) -0.0129(19) 0.016(2)
C8 0.074(2) 0.086(2) 0.062(2) 0.0037(19) -0.0156(18) 0.0057(19)
C9 0.0519(18) 0.076(2) 0.0550(19) -0.0050(17) -0.0148(15) 0.0022(17)
C10 0.081(3) 0.077(3) 0.115(3) -0.001(3) -0.037(3) -0.009(2)
F1 0.174(2) 0.0790(16) 0.158(2) -0.0376(16) -0.030(2) -0.0011(15)
F2 0.0962(16) 0.0947(16) 0.200(3) 0.0234(16) -0.0462(17) -0.0321(13)
F3 0.152(2) 0.0791(15) 0.179(2) 0.0293(15) -0.087(2) -0.0134(14)
N1 0.0612(15) 0.0661(16) 0.0517(15) -0.0061(12) -0.0207(12) -0.0015(13)
C11 0.0692(19) 0.071(2) 0.0455(17) 0.0002(14) -0.0189(15) -0.0080(16)
C12 0.076(2) 0.072(2) 0.0552(19) -0.0006(15) -0.0249(17) -0.0074(17)
C13 0.089(2) 0.084(2) 0.058(2) -0.0016(17) -0.0275(18) -0.0068(19)
C14 0.115(3) 0.095(3) 0.083(3) 0.012(2) -0.054(2) -0.013(2)
C21 0.0647(19) 0.075(2) 0.0520(18) 0.0040(16) -0.0192(15) -0.0123(17)
C22 0.072(2) 0.078(2) 0.071(2) 0.0004(18) -0.0234(18) -0.0159(18)
C23 0.095(3) 0.091(3) 0.081(2) 0.002(2) -0.023(2) -0.034(2)
C24 0.129(3) 0.093(3) 0.144(4) -0.001(3) -0.034(3) -0.041(3)
C31 0.0559(18) 0.078(2) 0.065(2) -0.0119(17) -0.0210(16) 0.0017(16)
C32 0.087(2) 0.108(3) 0.082(3) -0.018(2) -0.047(2) 0.024(2)
C33 0.133(3) 0.095(3) 0.107(3) -0.007(2) -0.068(3) 0.004(3)
C34 0.164(2) 0.147(2) 0.149(2) -0.0170(18) -0.0599(18) 0.0088(18)
C41 0.0652(19) 0.074(2) 0.0572(19) -0.0119(16) -0.0222(16) 0.0025(17)
C42 0.075(2) 0.072(2) 0.069(2) -0.0090(18) -0.0229(17) -0.0047(18)
C43 0.080(2) 0.077(2) 0.084(2) -0.0179(19) -0.0254(19) 0.0012(19)
C44 0.116(3) 0.085(3) 0.115(3) -0.018(2) -0.037(3) -0.020(2)

loop_
_atom_type_symbol
_atom_type_description
_atom_type_scat_dispersion_real
_atom_type_scat_dispersion_imag
_atom_type_scat_source
C C 0.0033 0.0016 'International Tables Vol C Tables 4.2.6.8 and 6.1.1.4'
H H 0.0000 0.0000 'International Tables Vol C Tables 4.2.6.8 and 6.1.1.4'
N N 0.0061 0.0033 'International Tables Vol C Tables 4.2.6.8 and 6.1.1.4'
O O 0.0106 0.0060 'International Tables Vol C Tables 4.2.6.8 and 6.1.1.4'
F F 0.0171 0.0103 'International Tables Vol C Tables 4.2.6.8 and 6.1.1.4'

loop_
_geom_angle_atom_site_label_1
_geom_angle_atom_site_label_2
_geom_angle_atom_site_label_3
_geom_angle
C1 O1 C9 123.0(2)
O2 C1 O1 115.8(3)
O2 C1 C2 127.4(3)
O1 C1 C2 116.8(3)
C3 C2 C1 121.2(3)
C3 C2 H2 119.4
C1 C2 H2 119.4
C2 C3 C4 122.2(3)
C2 C3 C10 117.9(3)
C4 C3 C10 119.9(3)
C3 C4 C9 117.6(3)
C3 C4 C5 127.7(3)
C9 C4 C5 114.7(3)
C6 C5 C4 121.8(4)
C6 C5 H5 119.1
C4 C5 H5 119.1
C5 C6 C7 123.2(4)
C5 C6 H6 118.4
C7 C6 H6 118.4
O3 C7 C6 122.2(4)
O3 C7 C8 122.8(4)
C6 C7 C8 115.0(3)
C9 C8 C7 120.6(4)
C9 C8 H8 119.7
C7 C8 H8 119.7
C8 C9 O1 116.2(3)
C8 C9 C4 124.7(3)
O1 C9 C4 119.1(3)
F2 C10 F1 106.6(3)
F2 C10 F3 105.6(3)
F1 C10 F3 105.0(3)
F2 C10 C3 112.8(3)
F1 C10 C3 112.6(3)
F3 C10 C3 113.5(3)
C41 N1 C31 111.7(2)
C41 N1 C11 111.8(2)
C31 N1 C11 105.5(2)
C41 N1 C21 105.1(2)
C31 N1 C21 111.5(2)
C11 N1 C21 111.5(2)
C12 C11 N1 116.1(2)
C12 C11 H11A 108.3
N1 C11 H11A 108.3
C12 C11 H11B 108.3
N1 C11 H11B 108.3
H11A C11 H11B 107.4
C11 C12 C13 108.4(2)
C11 C12 H12A 110.0
C13 C12 H12A 110.0
C11 C12 H12B 110.0
C13 C12 H12B 110.0
H12A C12 H12B 108.4
C12 C13 C14 113.1(3)
C12 C13 H13A 109.0
C14 C13 H13A 109.0
C12 C13 H13B 109.0
C14 C13 H13B 109.0
H13A C13 H13B 107.8
C13 C14 H14A 109.5
C13 C14 H14B 109.5
H14A C14 H14B 109.5
C13 C14 H14C 109.5
H14A C14 H14C 109.5
H14B C14 H14C 109.5
C22 C21 N1 116.4(2)
C22 C21 H21A 108.2
N1 C21 H21A 108.2
C22 C21 H21B 108.2
N1 C21 H21B 108.2
H21A C21 H21B 107.3
C23 C22 C21 109.8(3)
C23 C22 H22A 109.7
C21 C22 H22A 109.7
C23 C22 H22B 109.7
C21 C22 H22B 109.7
H22A C22 H22B 108.2
C24 C23 C22 114.7(3)
C24 C23 H23A 108.6
C22 C23 H23A 108.6
C24 C23 H23B 108.6
C22 C23 H23B 108.6
H23A C23 H23B 107.6
C23 C24 H24A 109.5
C23 C24 H24B 109.5
H24A C24 H24B 109.5
C23 C24 H24C 109.5
H24A C24 H24C 109.5
H24B C24 H24C 109.5
C32 C31 N1 116.0(2)
C32 C31 H31A 108.3
N1 C31 H31A 108.3
C32 C31 H31B 108.3
N1 C31 H31B 108.3
H31A C31 H31B 107.4
C33 C32 C31 111.5(3)
C33 C32 H32A 109.3
C31 C32 H32A 109.3
C33 C32 H32B 109.3
C31 C32 H32B 109.3
H32A C32 H32B 108.0
C34 C33 C32 115.4(3)
C34 C33 H33A 108.4
C32 C33 H33A 108.4
C34 C33 H33B 108.4
C32 C33 H33B 108.4
H33A C33 H33B 107.5
C33 C34 H34A 109.5
C33 C34 H34B 109.5
H34A C34 H34B 109.5
C33 C34 H34C 109.5
H34A C34 H34C 109.5
H34B C34 H34C 109.5
N1 C41 C42 115.8(2)
N1 C41 H41A 108.3
C42 C41 H41A 108.3
N1 C41 H41B 108.3
C42 C41 H41B 108.3
H41A C41 H41B 107.4
C41 C42 C43 110.7(3)
C41 C42 H42A 109.5
C43 C42 H42A 109.5
C41 C42 H42B 109.5
C43 C42 H42B 109.5
H42A C42 H42B 108.1
C42 C43 C44 112.6(3)
C42 C43 H43A 109.1
C44 C43 H43A 109.1
C42 C43 H43B 109.1
C44 C43 H43B 109.1
H43A C43 H43B 107.8
C43 C44 H44A 109.5
C43 C44 H44B 109.5
H44A C44 H44B 109.5
C43 C44 H44C 109.5
H44A C44 H44C 109.5
H44B C44 H44C 109.5

loop_
_geom_bond_atom_site_label_1
_geom_bond_atom_site_label_2
_geom_bond_distance
O1 C1 1.372(3)
O1 C9 1.397(3)
O2 C1 1.214(3)
O3 C7 1.268(4)
C1 C2 1.411(4)
C2 C3 1.352(4)
C2 H2 0.9300
C3 C4 1.399(4)
C3 C10 1.501(5)
C4 C9 1.404(4)
C4 C5 1.413(4)
C5 C6 1.361(5)
C5 H5 0.9300
C6 C7 1.421(5)
C6 H6 0.9300
C7 C8 1.423(5)
C8 C9 1.357(4)
C8 H8 0.9300
C10 F2 1.308(4)
C10 F1 1.318(4)
C10 F3 1.331(4)
N1 C41 1.513(3)
N1 C31 1.520(3)
N1 C11 1.522(3)
N1 C21 1.522(3)
C11 C12 1.509(3)
C11 H11A 0.9700
C11 H11B 0.9700
C12 C13 1.523(4)
C12 H12A 0.9700
C12 H12B 0.9700
C13 C14 1.524(4)
C13 H13A 0.9700
C13 H13B 0.9700
C14 H14A 0.9600
C14 H14B 0.9600
C14 H14C 0.9600
C21 C22 1.515(4)
C21 H21A 0.9700
C21 H21B 0.9700
C22 C23 1.512(4)
C22 H22A 0.9700
C22 H22B 0.9700
C23 C24 1.507(5)
C23 H23A 0.9700
C23 H23B 0.9700
C24 H24A 0.9600
C24 H24B 0.9600
C24 H24C 0.9600
C31 C32 1.518(4)
C31 H31A 0.9700
C31 H31B 0.9700
C32 C33 1.509(4)
C32 H32A 0.9700
C32 H32B 0.9700
C33 C34 1.457(5)
C33 H33A 0.9700
C33 H33B 0.9700
C34 H34A 0.9600
C34 H34B 0.9600
C34 H34C 0.9600
C41 C42 1.516(4)
C41 H41A 0.9700
C41 H41B 0.9700
C42 C43 1.520(4)
C42 H42A 0.9700
C42 H42B 0.9700
C43 C44 1.528(4)
C43 H43A 0.9700
C43 H43B 0.9700
C44 H44A 0.9600
C44 H44B 0.9600
C44 H44C 0.9600

loop_
_geom_torsion_atom_site_label_1
_geom_torsion_atom_site_label_2
_geom_torsion_atom_site_label_3
_geom_torsion_atom_site_label_4
_geom_torsion
C9 O1 C1 O2 -178.2(2)
C9 O1 C1 C2 2.2(4)
O2 C1 C2 C3 179.0(3)
O1 C1 C2 C3 -1.5(4)
C1 C2 C3 C4 -0.4(5)
C1 C2 C3 C10 -179.4(3)
C2 C3 C4 C9 1.6(4)
C10 C3 C4 C9 -179.4(3)
C2 C3 C4 C5 -179.2(3)
C10 C3 C4 C5 -0.2(5)
C3 C4 C5 C6 -178.1(3)
C9 C4 C5 C6 1.1(5)
C4 C5 C6 C7 0.9(6)
C5 C6 C7 O3 176.2(3)
C5 C6 C7 C8 -2.8(5)
O3 C7 C8 C9 -176.1(3)
C6 C7 C8 C9 2.9(5)
C7 C8 C9 O1 178.2(2)
C7 C8 C9 C4 -1.1(5)
C1 O1 C9 C8 179.7(3)
C1 O1 C9 C4 -1.0(4)
C3 C4 C9 C8 178.3(3)
C5 C4 C9 C8 -0.9(4)
C3 C4 C9 O1 -0.9(4)
C5 C4 C9 O1 179.8(2)
C2 C3 C10 F2 -122.2(4)
C4 C3 C10 F2 58.7(5)
C2 C3 C10 F1 117.0(4)
C4 C3 C10 F1 -62.0(4)
C2 C3 C10 F3 -2.2(5)
C4 C3 C10 F3 178.8(3)
C41 N1 C11 C12 58.5(3)
C31 N1 C11 C12 -179.9(2)
C21 N1 C11 C12 -58.8(3)
N1 C11 C12 C13 177.2(2)
C11 C12 C13 C14 -176.9(2)
C41 N1 C21 C22 -179.8(2)
C31 N1 C21 C22 59.1(3)
C11 N1 C21 C22 -58.4(3)
N1 C21 C22 C23 -177.0(2)
C21 C22 C23 C24 178.5(3)
C41 N1 C31 C32 -56.8(3)
C11 N1 C31 C32 -178.5(2)
C21 N1 C31 C32 60.4(3)
N1 C31 C32 C33 -167.7(3)
C31 C32 C33 C34 72.5(5)
C31 N1 C41 C42 -59.3(3)
C11 N1 C41 C42 58.6(3)
C21 N1 C41 C42 179.7(2)
N1 C41 C42 C43 -177.5(2)
C41 C42 C43 C44 -176.3(3)
